data_2244030
loop_
_publ_author_name
'Krebs, Christoph'
'Jess, Inke'
'N\"ather, Christian'

_publ_section_title
;
 Crystal structures of two Co(NCS)~2~ urotropine coordination compounds
 with different Co coordinations
;
_journal_coeditor_code TX2047
_journal_issue 3
_journal_name_full 'Acta Crystallographica Section E'
_journal_page_first
;
;
_journal_paper_doi 10.1107/S2056989022001037
_journal_volume 78
_journal_year 2022
_chemical_formula_iupac
;
[Co (N C S)2 (C6 H12 N4)2 (C2 H6 O)2]1.2,
[Co (N C S)2 (C6 H12 N4)2 (H2 O)2]0.8, 1.6C2 H6 O, 4C6 H12 N4
;
_chemical_formula_moiety 'C18 H36 Co N10 O2 S2, C14.8 H29.6 Co N10 O2 S2, 1.6(C2 H6 O), 4(C6 H12 N4)'
_chemical_formula_sum 'C60 H123.2 Co2 N36 O5.6 S4'
_chemical_formula_weight 1684.84
_chemical_name_systematic
'Bis(ethanol-\k<i>O</i>)bis(hexamethylenetetramine-\k<i>N</i>)bis(thiocyanato-\k<i>N</i>)cobalt(II)--diaqua-\k<i>^2^O</i>-bis(hexamethylenetetramine-\k<i>N</i>)bis(thiocyanato-\k<i>N</i>)cobalt(II)--ethanol--hexamethylenetetramine (1.2/0.8/1.6/4)'
_space_group_crystal_system triclinic
_space_group_IT_number 2
_space_group_name_Hall '-P 1'
_space_group_name_H-M_alt 'P -1'
_atom_sites_solution_hydrogens mixed
_atom_sites_solution_primary dual
_audit_creation_method
;
Olex2 1.3-ac4
(compiled 2020.03.28 svn.rd84adfe8 for Rigaku Oxford Diffraction, GUI svn.r6032)
;
_cell_angle_alpha 76.629(2)
_cell_angle_beta 80.395(2)
_cell_angle_gamma 80.578(2)
_cell_formula_units_Z 1
_cell_length_a 12.1536(2)
_cell_length_b 12.9256(3)
_cell_length_c 12.9374(3)
_cell_measurement_reflns_used 18138
_cell_measurement_temperature 100.00(10)
_cell_measurement_theta_max 79.2860
_cell_measurement_theta_min 3.7180
_cell_volume 1932.90(7)
_computing_cell_refinement
;
CrysAlisPro (Rigaku OD, 2021)
;
_computing_data_collection
;
CrysAlisPro (Rigaku OD, 2021)
;
_computing_data_reduction
;
CrysAlisPro (Rigaku OD, 2021)
;
_computing_molecular_graphics
;
DIAMOND (Brandenburg & Putz, 1999)
;
_computing_publication_material
;
Publcif (Westrip, 2010)
;
_computing_structure_refinement
;
<i>SHELXL2016/6</i> (Sheldrick, 2015b)
;
_computing_structure_solution
;
<i>SHELXT2014/5</i> (Sheldrick, 2015a)
;
_diffrn_ambient_temperature 100.00(10)
_diffrn_detector 'Hybrid Pixel Array Detector'
_diffrn_detector_area_resol_mean 10.0000
_diffrn_measured_fraction_theta_full 1.000
_diffrn_measured_fraction_theta_max 0.971
_diffrn_measurement_device 'four-circle diffractometer'
_diffrn_measurement_device_type 'XtaLAB Synergy, Dualflex, HyPix'
_diffrn_measurement_method '\w scans'
_diffrn_radiation_monochromator mirror
_diffrn_radiation_probe x-ray
_diffrn_radiation_type 'Cu K\a'
_diffrn_radiation_wavelength 1.54178
_diffrn_reflns_av_R_equivalents 0.0241
_diffrn_reflns_av_unetI/netI 0.0178
_diffrn_reflns_limit_h_max 15
_diffrn_reflns_limit_h_min -15
_diffrn_reflns_limit_k_max 13
_diffrn_reflns_limit_k_min -16
_diffrn_reflns_limit_l_max 16
_diffrn_reflns_limit_l_min -16
_diffrn_reflns_number 25821
_diffrn_reflns_theta_full 67.679
_diffrn_reflns_theta_max 80.129
_diffrn_reflns_theta_min 3.544
_diffrn_source 'micro-focus sealed X-ray tube'
_diffrn_standards_number 0
_exptl_absorpt_coefficient_mu 4.971
_exptl_absorpt_correction_T_max 1.00000
_exptl_absorpt_correction_T_min 0.69325
_exptl_absorpt_correction_type multi-scan
_exptl_absorpt_process_details
;
(CrysAlisPro; Rigaku OD, 2021)
;
_exptl_crystal_colour 'light colourless'
_exptl_crystal_density_diffrn 1.447
_exptl_crystal_description plate
_exptl_crystal_F_000 898
_exptl_crystal_size_max 0.16
_exptl_crystal_size_mid 0.12
_exptl_crystal_size_min 0.083
_refine_diff_density_max 0.819
_refine_diff_density_min -0.688
_refine_ls_extinction_coef 0.00080(10)
_refine_ls_extinction_expression Fc^*^=kFc[1+0.001xFc^2^\l^3^/sin(2\q)]^-1/4^
_refine_ls_extinction_method
;
SHELXL2016/6 (Sheldrick 2015b)
;
_refine_ls_goodness_of_fit_ref 1.085
_refine_ls_hydrogen_treatment mixed
_refine_ls_matrix_type full
_refine_ls_number_parameters 545
_refine_ls_number_reflns 8226
_refine_ls_number_restraints 10
_refine_ls_restrained_S_all 1.085
_refine_ls_R_factor_all 0.0420
_refine_ls_R_factor_gt 0.0400
_refine_ls_shift/su_max 0.001
_refine_ls_shift/su_mean 0.000
_refine_ls_structure_factor_coef Fsqd
_refine_ls_weighting_details 'w=1/[\s^2^(Fo^2^)+(0.0432P)^2^+1.7899P] where P=(Fo^2^+2Fc^2^)/3'
_refine_ls_weighting_scheme calc
_refine_ls_wR_factor_gt 0.1022
_refine_ls_wR_factor_ref 0.1032
_reflns_number_gt 7777
_reflns_number_total 8226
_reflns_threshold_expression 'I > 2\s(I)'
_cod_data_source_file tx2047sup1.cif
_cod_data_source_block 1
_cod_original_cell_volume 1932.91(7)
_cod_original_formula_sum 'C60 H123.20 Co2 N36 O5.60 S4'
_cod_database_code 2244030
_shelx_space_group_comment
;
The symmetry employed for this shelxl refinement is uniquely defined
by the following loop, which should always be used as a source of
symmetry information in preference to the above space-group names.
They are only intended as comments.
;

loop_
_space_group_symop_operation_xyz
'x, y, z'
'-x, -y, -z'

loop_
_atom_site_type_symbol
_atom_site_label
_atom_site_fract_x
_atom_site_fract_y
_atom_site_fract_z
_atom_site_U_iso_or_equiv
_atom_site_adp_type
_atom_site_calc_flag
_atom_site_occupancy
_atom_site_disorder_assembly
_atom_site_disorder_group
Co Co1 0.500000 0.000000 1.000000 0.01667(10) Uani d 1 . .
Co Co2 1.000000 0.500000 0.500000 0.01929(11) Uani d 1 . .
N N1 0.38177(14) -0.10448(13) 1.03166(13) 0.0209(3) Uani d 1 . .
C C1 0.31474(16) -0.15722(15) 1.02515(15) 0.0219(4) Uani d 1 . .
S S1 0.22329(5) -0.23250(5) 1.01546(5) 0.03988(15) Uani d 1 . .
N N2 0.85107(14) 0.59836(13) 0.46671(13) 0.0238(3) Uani d 1 . .
C C2 0.76974(17) 0.65684(15) 0.45319(15) 0.0226(4) Uani d 1 . .
S S2 0.65758(5) 0.74450(5) 0.43091(5) 0.03506(14) Uani d 1 . .
O O1 0.37719(11) 0.13161(11) 0.94616(11) 0.0216(3) Uani d 1 . .
H H1 0.392(3) 0.1982(16) 0.927(3) 0.060(10) Uiso d 1 . .
C C3 0.26483(18) 0.13151(18) 0.91942(18) 0.0294(4) Uani d 1 . .
H H3AA 0.250342 0.057923 0.930034 0.044 Uiso calc 0.8 A 1
H H3AB 0.262932 0.164417 0.844216 0.044 Uiso calc 0.8 A 1
H H3BC 0.250431 0.196444 0.865692 0.044 Uiso calc 0.2 B 2
H H3BD 0.271029 0.072225 0.883622 0.044 Uiso calc 0.2 B 2
C C4 0.1725(2) 0.1909(2) 0.98618(19) 0.0200(4) Uani d 0.8 C 1
H H4A 0.100686 0.185071 0.968034 0.030 Uiso calc 0.8 C 1
H H4B 0.183149 0.265097 0.971950 0.030 Uiso calc 0.8 C 1
H H4C 0.175324 0.160103 1.060858 0.030 Uiso calc 0.8 C 1
C C4' 0.1630(6) 0.1249(14) 0.9957(8) 0.047(3) Uani d 0.2 C 2
H H4'A 0.104113 0.109715 0.962611 0.071 Uiso calc 0.2 C 2
H H4'B 0.140682 0.191965 1.018112 0.071 Uiso calc 0.2 C 2
H H4'C 0.176793 0.068708 1.056935 0.071 Uiso calc 0.2 C 2
O O2 0.9172(3) 0.3693(6) 0.5467(6) 0.0215(6) Uani d 0.8 D 1
H H2A 0.939(5) 0.308(3) 0.588(5) 0.07(3) Uiso d 0.8 E 1
H H2B 0.8447(17) 0.372(4) 0.548(4) 0.077(18) Uiso d 0.8 F 1
O O3 0.69673(15) 0.37997(14) 0.54414(15) 0.0275(4) Uani d 0.8 G 1
C C5 0.6645(2) 0.2810(2) 0.5350(2) 0.0267(5) Uani d 0.8 G 1
H H5A 0.586260 0.291950 0.523215 0.032 Uiso calc 0.8 G 1
H H5B 0.672275 0.228069 0.600949 0.032 Uiso calc 0.8 G 1
C C6 0.7380(2) 0.2411(2) 0.4427(2) 0.0298(5) Uani d 0.8 G 1
H H6A 0.731836 0.294723 0.378049 0.045 Uiso calc 0.8 G 1
H H6B 0.714164 0.176471 0.434837 0.045 Uiso calc 0.8 G 1
H H6C 0.814805 0.226809 0.456517 0.045 Uiso calc 0.8 G 1
H H3 0.656(3) 0.406(3) 0.597(2) 0.054(11) Uiso d 0.8 H 1
O O4 0.8970(16) 0.367(3) 0.543(3) 0.0215(6) Uani d 0.2 D 2
C C7 0.7799(8) 0.3562(8) 0.5603(9) 0.026(2) Uani d 0.2 D 2
H H7A 0.736856 0.426993 0.546472 0.032 Uiso calc 0.2 D 2
H H7B 0.759133 0.323060 0.634838 0.032 Uiso calc 0.2 D 2
C C8 0.7500(9) 0.2899(8) 0.4899(8) 0.030(2) Uani d 0.2 D 2
H H8A 0.762768 0.326382 0.416213 0.046 Uiso calc 0.2 D 2
H H8B 0.672194 0.279629 0.508926 0.046 Uiso calc 0.2 D 2
H H8C 0.796095 0.221486 0.499688 0.046 Uiso calc 0.2 D 2
H H4 0.930(14) 0.306(9) 0.574(17) 0.02(5) Uiso d 0.2 I 2
N N11 0.53970(13) -0.04050(12) 0.83394(12) 0.0169(3) Uani d 1 . .
N N12 0.59878(13) -0.18558(13) 0.73316(12) 0.0199(3) Uani d 1 . .
N N13 0.46941(13) -0.02933(13) 0.66262(12) 0.0201(3) Uani d 1 . .
N N14 0.66683(13) -0.01109(12) 0.66326(12) 0.0189(3) Uani d 1 . .
C C11 0.57045(16) -0.15859(14) 0.83915(14) 0.0193(4) Uani d 1 . .
H H11A 0.634285 -0.184309 0.878516 0.023 Uiso calc 1 . .
H H11B 0.507809 -0.195364 0.878363 0.023 Uiso calc 1 . .
C C12 0.63690(15) 0.01248(15) 0.77084(14) 0.0189(4) Uani d 1 . .
H H12A 0.618761 0.089443 0.764292 0.023 Uiso calc 1 . .
H H12B 0.701533 -0.011012 0.809414 0.023 Uiso calc 1 . .
C C13 0.56767(16) 0.02352(15) 0.60617(15) 0.0213(4) Uani d 1 . .
H H13A 0.586413 0.007641 0.535122 0.026 Uiso calc 1 . .
H H13B 0.548205 0.100566 0.597793 0.026 Uiso calc 1 . .
C C14 0.50120(16) -0.14575(16) 0.67457(15) 0.0220(4) Uani d 1 . .
H H14A 0.518813 -0.163034 0.604076 0.026 Uiso calc 1 . .
H H14B 0.437746 -0.181983 0.712554 0.026 Uiso calc 1 . .
C C15 0.44349(16) -0.00438(15) 0.76983(15) 0.0205(4) Uani d 1 . .
H H15A 0.378951 -0.038674 0.808307 0.025 Uiso calc 1 . .
H H15B 0.423192 0.072471 0.762594 0.025 Uiso calc 1 . .
C C16 0.69351(16) -0.12818(15) 0.67461(15) 0.0208(4) Uani d 1 . .
H H16A 0.758527 -0.153184 0.712455 0.025 Uiso calc 1 . .
H H16B 0.713010 -0.144866 0.603934 0.025 Uiso calc 1 . .
N N21 0.96389(13) 0.53277(12) 0.66888(12) 0.0185(3) Uani d 1 . .
N N22 1.03238(14) 0.51130(13) 0.84249(13) 0.0209(3) Uani d 1 . .
N N23 0.83260(14) 0.50888(13) 0.83676(13) 0.0211(3) Uani d 1 . .
N N24 0.91408(14) 0.67678(13) 0.77182(13) 0.0207(3) Uani d 1 . .
C C21 0.86158(16) 0.48569(15) 0.72915(15) 0.0206(4) Uani d 1 . .
H H21A 0.798587 0.514069 0.689148 0.025 Uiso calc 1 . .
H H21B 0.874416 0.408596 0.735116 0.025 Uiso calc 1 . .
C C22 0.81436(16) 0.62564(15) 0.82683(16) 0.0221(4) Uani d 1 . .
H H22A 0.794956 0.641618 0.897807 0.027 Uiso calc 1 . .
H H22B 0.751325 0.655797 0.787314 0.027 Uiso calc 1 . .
C C23 1.00907(16) 0.62886(15) 0.83182(16) 0.0226(4) Uani d 1 . .
H H23A 0.992555 0.645241 0.902716 0.027 Uiso calc 1 . .
H H23B 1.075775 0.660737 0.795445 0.027 Uiso calc 1 . .
C C24 1.05778(16) 0.48863(15) 0.73384(15) 0.0201(4) Uani d 1 . .
H H24A 1.073004 0.411640 0.739378 0.024 Uiso calc 1 . .
H H24B 1.125119 0.519334 0.697337 0.024 Uiso calc 1 . .
C C25 0.94127(16) 0.65112(14) 0.66518(15) 0.0205(4) Uani d 1 . .
H H25A 1.007066 0.683951 0.627731 0.025 Uiso calc 1 . .
H H25B 0.879088 0.681840 0.624686 0.025 Uiso calc 1 . .
C C26 0.92924(16) 0.46570(15) 0.89559(15) 0.0217(4) Uani d 1 . .
H H26A 0.942690 0.388452 0.902783 0.026 Uiso calc 1 . .
H H26B 0.911220 0.480513 0.967089 0.026 Uiso calc 1 . .
N N31 0.41819(13) 0.34324(13) 0.86223(13) 0.0213(3) Uani d 1 . .
N N32 0.34067(15) 0.51211(14) 0.75097(14) 0.0266(4) Uani d 1 . .
N N33 0.47210(17) 0.51353(15) 0.87450(15) 0.0325(4) Uani d 1 . .
N N34 0.53923(15) 0.44041(15) 0.71314(14) 0.0289(4) Uani d 1 . .
C C31 0.31950(17) 0.40495(16) 0.81169(17) 0.0266(4) Uani d 1 . .
H H31A 0.299473 0.365307 0.763932 0.032 Uiso calc 1 . .
H H31B 0.255972 0.411911 0.867126 0.032 Uiso calc 1 . .
C C32 0.3720(2) 0.56912(17) 0.82560(18) 0.0329(5) Uani d 1 . .
H H32A 0.386349 0.640567 0.787339 0.040 Uiso calc 1 . .
H H32B 0.309371 0.576543 0.881808 0.040 Uiso calc 1 . .
C C33 0.56536(19) 0.50044(19) 0.78861(19) 0.0349(5) Uani d 1 . .
H H33A 0.631573 0.462773 0.820177 0.042 Uiso calc 1 . .
H H33B 0.582728 0.570673 0.749263 0.042 Uiso calc 1 . .
C C34 0.51269(18) 0.33500(16) 0.77563(16) 0.0272(4) Uani d 1 . .
H H34A 0.578777 0.295933 0.806522 0.033 Uiso calc 1 . .
H H34B 0.494052 0.294447 0.727982 0.033 Uiso calc 1 . .
C C35 0.43694(18) 0.49921(17) 0.66807(17) 0.0291(4) Uani d 1 . .
H H35A 0.452907 0.569471 0.627554 0.035 Uiso calc 1 . .
H H35B 0.417450 0.460785 0.618972 0.035 Uiso calc 1 . .
C C36 0.44831(19) 0.40664(17) 0.93320(16) 0.0275(4) Uani d 1 . .
H H36A 0.386711 0.413627 0.990439 0.033 Uiso calc 1 . .
H H36B 0.514013 0.368715 0.965490 0.033 Uiso calc 1 . .
N N41 0.98222(14) 0.16814(13) 0.66156(13) 0.0236(3) Uani d 1 . .
N N42 1.07891(16) -0.00576(15) 0.62924(17) 0.0350(4) Uani d 1 . .
N N43 1.09861(17) 0.05352(15) 0.79123(17) 0.0379(5) Uani d 1 . .
N N44 0.92004(15) 0.00149(14) 0.77178(14) 0.0276(4) Uani d 1 . .
C C41 1.04120(19) 0.10589(18) 0.58097(18) 0.0316(5) Uani d 1 . .
H H41A 0.990963 0.107214 0.529629 0.038 Uiso calc 1 . .
H H41B 1.105888 0.139850 0.542356 0.038 Uiso calc 1 . .
C C42 1.15409(19) -0.00508(19) 0.7069(2) 0.0420(6) Uani d 1 . .
H H42A 1.219661 0.028026 0.669308 0.050 Uiso calc 1 . .
H H42B 1.179667 -0.078443 0.740249 0.050 Uiso calc 1 . .
C C43 0.9988(2) 0.00220(19) 0.84575(19) 0.0358(5) Uani d 1 . .
H H43A 1.022883 -0.071033 0.880625 0.043 Uiso calc 1 . .
H H43B 0.960481 0.040129 0.900804 0.043 Uiso calc 1 . .
C C44 0.88530(17) 0.11291(16) 0.71995(17) 0.0260(4) Uani d 1 . .
H H44A 0.845718 0.151596 0.773986 0.031 Uiso calc 1 . .
H H44B 0.833555 0.113901 0.670081 0.031 Uiso calc 1 . .
C C45 1.0595(2) 0.16406(17) 0.7394(2) 0.0348(5) Uani d 1 . .
H H45A 1.124033 0.199417 0.702869 0.042 Uiso calc 1 . .
H H45B 1.021402 0.202857 0.793862 0.042 Uiso calc 1 . .
C C46 0.98007(19) -0.05437(17) 0.68850(19) 0.0326(5) Uani d 1 . .
H H46A 0.928905 -0.054578 0.638482 0.039 Uiso calc 1 . .
H H46B 1.003704 -0.128358 0.721415 0.039 Uiso calc 1 . .

loop_
_atom_site_aniso_label
_atom_site_aniso_U_11
_atom_site_aniso_U_22
_atom_site_aniso_U_33
_atom_site_aniso_U_12
_atom_site_aniso_U_13
_atom_site_aniso_U_23
Co1 0.0194(2) 0.0162(2) 0.0148(2) -0.00317(15) -0.00286(15) -0.00303(15)
Co2 0.0223(2) 0.0144(2) 0.0185(2) 0.00176(16) -0.00397(16) -0.00022(16)
N1 0.0246(8) 0.0200(7) 0.0189(7) -0.0060(6) -0.0018(6) -0.0045(6)
C1 0.0258(9) 0.0193(9) 0.0184(9) -0.0004(7) -0.0006(7) -0.0029(7)
S1 0.0345(3) 0.0400(3) 0.0532(4) -0.0172(2) 0.0012(3) -0.0224(3)
N2 0.0247(8) 0.0206(8) 0.0232(8) 0.0042(6) -0.0050(6) -0.0025(6)
C2 0.0267(10) 0.0226(9) 0.0199(9) -0.0029(8) -0.0031(7) -0.0075(7)
S2 0.0283(3) 0.0407(3) 0.0403(3) 0.0136(2) -0.0156(2) -0.0217(2)
O1 0.0244(7) 0.0192(6) 0.0222(6) -0.0027(5) -0.0082(5) -0.0030(5)
C3 0.0272(10) 0.0309(11) 0.0322(11) -0.0013(8) -0.0083(8) -0.0091(9)
C4 0.0190(11) 0.0222(12) 0.0184(11) -0.0034(10) -0.0006(8) -0.0044(10)
C4' 0.042(7) 0.059(10) 0.040(7) -0.022(7) -0.012(6) 0.006(7)
O2 0.0187(17) 0.0192(8) 0.0251(10) 0.0002(16) -0.0061(15) -0.0012(7)
O3 0.0245(10) 0.0260(9) 0.0324(10) -0.0041(7) -0.0003(7) -0.0087(7)
C5 0.0244(13) 0.0246(12) 0.0298(13) -0.0041(10) -0.0060(10) -0.0004(10)
C6 0.0291(13) 0.0293(13) 0.0308(14) -0.0040(11) -0.0050(11) -0.0052(11)
O4 0.0187(17) 0.0192(8) 0.0251(10) 0.0002(16) -0.0061(15) -0.0012(7)
C7 0.013(5) 0.028(5) 0.035(5) 0.003(4) 0.002(4) -0.008(4)
C8 0.032(6) 0.024(5) 0.028(5) -0.001(4) -0.006(4) 0.007(4)
N11 0.0173(7) 0.0173(7) 0.0149(7) -0.0003(6) -0.0035(5) -0.0016(6)
N12 0.0233(8) 0.0198(7) 0.0168(7) 0.0004(6) -0.0046(6) -0.0051(6)
N13 0.0207(8) 0.0226(8) 0.0175(7) 0.0011(6) -0.0057(6) -0.0060(6)
N14 0.0203(7) 0.0204(8) 0.0154(7) -0.0004(6) -0.0030(6) -0.0041(6)
C11 0.0247(9) 0.0165(8) 0.0163(8) -0.0009(7) -0.0039(7) -0.0033(7)
C12 0.0204(9) 0.0208(9) 0.0152(8) -0.0024(7) -0.0023(7) -0.0033(7)
C13 0.0233(9) 0.0225(9) 0.0165(8) 0.0017(7) -0.0057(7) -0.0022(7)
C14 0.0227(9) 0.0242(9) 0.0214(9) -0.0016(7) -0.0064(7) -0.0076(7)
C15 0.0193(9) 0.0237(9) 0.0188(9) 0.0012(7) -0.0044(7) -0.0067(7)
C16 0.0194(9) 0.0222(9) 0.0199(9) 0.0026(7) -0.0042(7) -0.0053(7)
N21 0.0185(7) 0.0153(7) 0.0200(7) -0.0003(6) -0.0041(6) -0.0004(6)
N22 0.0226(8) 0.0189(7) 0.0209(8) 0.0001(6) -0.0060(6) -0.0031(6)
N23 0.0215(8) 0.0212(8) 0.0197(8) -0.0026(6) -0.0032(6) -0.0024(6)
N24 0.0226(8) 0.0186(7) 0.0198(8) -0.0002(6) -0.0033(6) -0.0032(6)
C21 0.0208(9) 0.0192(9) 0.0210(9) -0.0024(7) -0.0036(7) -0.0023(7)
C22 0.0197(9) 0.0217(9) 0.0232(9) 0.0012(7) -0.0032(7) -0.0041(7)
C23 0.0232(9) 0.0202(9) 0.0251(9) -0.0020(7) -0.0073(7) -0.0041(7)
C24 0.0192(8) 0.0188(8) 0.0210(9) 0.0008(7) -0.0044(7) -0.0028(7)
C25 0.0246(9) 0.0154(8) 0.0197(9) -0.0004(7) -0.0031(7) -0.0014(7)
C26 0.0239(9) 0.0197(9) 0.0196(9) -0.0017(7) -0.0049(7) 0.0003(7)
N31 0.0206(8) 0.0206(8) 0.0227(8) -0.0029(6) -0.0045(6) -0.0032(6)
N32 0.0251(8) 0.0217(8) 0.0312(9) -0.0001(7) -0.0056(7) -0.0025(7)
N33 0.0441(11) 0.0273(9) 0.0303(9) -0.0127(8) -0.0096(8) -0.0056(7)
N34 0.0246(8) 0.0307(9) 0.0258(9) -0.0009(7) -0.0019(7) 0.0022(7)
C31 0.0219(9) 0.0241(10) 0.0332(11) -0.0022(8) -0.0071(8) -0.0027(8)
C32 0.0431(13) 0.0203(10) 0.0345(11) -0.0020(9) -0.0035(9) -0.0068(8)
C33 0.0317(11) 0.0337(11) 0.0385(12) -0.0148(9) -0.0111(9) 0.0056(9)
C34 0.0277(10) 0.0249(10) 0.0251(10) 0.0040(8) -0.0026(8) -0.0031(8)
C35 0.0299(11) 0.0288(10) 0.0247(10) 0.0005(8) -0.0057(8) 0.0007(8)
C36 0.0343(11) 0.0281(10) 0.0221(9) -0.0087(8) -0.0045(8) -0.0054(8)
N41 0.0239(8) 0.0223(8) 0.0236(8) -0.0054(6) -0.0049(6) 0.0000(6)
N42 0.0301(10) 0.0273(9) 0.0417(11) 0.0018(7) 0.0013(8) -0.0037(8)
N43 0.0397(11) 0.0287(10) 0.0452(11) -0.0112(8) -0.0241(9) 0.0100(8)
N44 0.0273(9) 0.0219(8) 0.0310(9) -0.0063(7) -0.0025(7) 0.0009(7)
C41 0.0304(11) 0.0307(11) 0.0281(10) -0.0011(9) 0.0019(8) -0.0010(9)
C42 0.0240(11) 0.0309(12) 0.0623(17) -0.0016(9) -0.0088(10) 0.0084(11)
C43 0.0447(13) 0.0295(11) 0.0302(11) -0.0087(10) -0.0126(10) 0.0075(9)
C44 0.0246(10) 0.0231(9) 0.0276(10) -0.0028(8) -0.0034(8) -0.0004(8)
C45 0.0420(13) 0.0243(10) 0.0404(12) -0.0122(9) -0.0219(10) 0.0056(9)
C46 0.0343(11) 0.0199(10) 0.0434(13) -0.0050(8) -0.0042(10) -0.0059(9)

loop_
_atom_type_symbol
_atom_type_description
_atom_type_scat_dispersion_real
_atom_type_scat_dispersion_imag
_atom_type_scat_source
C C 0.0181 0.0091 'International Tables Vol C Tables 4.2.6.8 and 6.1.1.4'
H H 0.0000 0.0000 'International Tables Vol C Tables 4.2.6.8 and 6.1.1.4'
Co Co -2.3653 3.6143 'International Tables Vol C Tables 4.2.6.8 and 6.1.1.4'
N N 0.0311 0.0180 'International Tables Vol C Tables 4.2.6.8 and 6.1.1.4'
O O 0.0492 0.0322 'International Tables Vol C Tables 4.2.6.8 and 6.1.1.4'
S S 0.3331 0.5567 'International Tables Vol C Tables 4.2.6.8 and 6.1.1.4'

loop_
_geom_angle_atom_site_label_1
_geom_angle_atom_site_label_2
_geom_angle_atom_site_label_3
_geom_angle_site_symmetry_1
_geom_angle_site_symmetry_3
_geom_angle
_geom_angle_publ_flag
N1 Co1 N1 2_657 . 180.0 ?
N1 Co1 O1 . 2_657 89.16(6) ?
N1 Co1 O1 2_657 . 89.16(6) ?
N1 Co1 O1 . . 90.84(6) ?
N1 Co1 O1 2_657 2_657 90.84(6) ?
N1 Co1 N11 2_657 . 93.90(6) ?
N1 Co1 N11 . . 86.10(6) ?
N1 Co1 N11 . 2_657 93.90(6) ?
N1 Co1 N11 2_657 2_657 86.10(6) ?
O1 Co1 O1 . 2_657 180.00(7) ?
O1 Co1 N11 2_657 2_657 91.57(5) ?
O1 Co1 N11 . . 91.57(5) ?
O1 Co1 N11 . 2_657 88.43(5) ?
O1 Co1 N11 2_657 . 88.43(5) ?
N11 Co1 N11 . 2_657 180.0 ?
N2 Co2 N2 . 2_766 180.0 ?
N2 Co2 O4 . . 85.7(7) ?
N2 Co2 O4 2_766 2_766 85.7(7) ?
N2 Co2 O4 . 2_766 94.3(7) ?
N2 Co2 O4 2_766 . 94.3(7) ?
N2 Co2 N21 . 2_766 91.78(6) ?
N2 Co2 N21 2_766 2_766 88.22(6) ?
N2 Co2 N21 2_766 . 91.78(6) ?
N2 Co2 N21 . . 88.22(6) ?
O2 Co2 N2 2_766 . 89.20(16) ?
O2 Co2 N2 . 2_766 89.20(16) ?
O2 Co2 N2 2_766 2_766 90.80(16) ?
O2 Co2 N2 . . 90.80(16) ?
O2 Co2 O2 2_766 . 180.0 ?
O2 Co2 O4 . 2_766 174.6(9) ?
O2 Co2 O4 2_766 2_766 5.4(9) ?
O2 Co2 N21 . . 91.3(2) ?
O2 Co2 N21 . 2_766 88.7(2) ?
O2 Co2 N21 2_766 2_766 91.3(2) ?
O2 Co2 N21 2_766 . 88.7(2) ?
O4 Co2 O4 2_766 . 180.0 ?
O4 Co2 N21 2_766 2_766 92.9(9) ?
O4 Co2 N21 . . 92.9(9) ?
O4 Co2 N21 2_766 . 87.1(9) ?
O4 Co2 N21 . 2_766 87.1(9) ?
N21 Co2 N21 2_766 . 180.0 ?
C1 N1 Co1 . . 164.85(15) ?
N1 C1 S1 . . 178.89(18) ?
C2 N2 Co2 . . 175.29(16) ?
N2 C2 S2 . . 177.31(19) ?
Co1 O1 H1 . . 122(2) ?
C3 O1 Co1 . . 129.84(12) ?
C3 O1 H1 . . 107(2) ?
O1 C3 H3AA . . 109.0 ?
O1 C3 H3AB . . 109.0 ?
O1 C3 H3BC . . 106.0 ?
O1 C3 H3BD . . 106.0 ?
O1 C3 C4 . . 113.01(18) ?
H3AA C3 H3AB . . 107.8 ?
H3BC C3 H3BD . . 106.3 ?
C4 C3 H3AA . . 109.0 ?
C4 C3 H3AB . . 109.0 ?
C4' C3 O1 . . 125.1(6) ?
C4' C3 H3BC . . 106.0 ?
C4' C3 H3BD . . 106.0 ?
C3 C4 H4A . . 109.5 ?
C3 C4 H4B . . 109.5 ?
C3 C4 H4C . . 109.5 ?
H4A C4 H4B . . 109.5 ?
H4A C4 H4C . . 109.5 ?
H4B C4 H4C . . 109.5 ?
C3 C4' H4'A . . 109.5 ?
C3 C4' H4'B . . 109.5 ?
C3 C4' H4'C . . 109.5 ?
H4'A C4' H4'B . . 109.5 ?
H4'A C4' H4'C . . 109.5 ?
H4'B C4' H4'C . . 109.5 ?
Co2 O2 H2A . . 127(4) ?
Co2 O2 H2B . . 123(3) ?
H2A O2 H2B . . 106(4) ?
C5 O3 H3 . . 112(3) ?
O3 C5 H5A . . 109.8 ?
O3 C5 H5B . . 109.8 ?
O3 C5 C6 . . 109.6(2) ?
H5A C5 H5B . . 108.2 ?
C6 C5 H5A . . 109.8 ?
C6 C5 H5B . . 109.8 ?
C5 C6 H6A . . 109.5 ?
C5 C6 H6B . . 109.5 ?
C5 C6 H6C . . 109.5 ?
H6A C6 H6B . . 109.5 ?
H6A C6 H6C . . 109.5 ?
H6B C6 H6C . . 109.5 ?
Co2 O4 H4 . . 115(10) ?
C7 O4 Co2 . . 137(2) ?
C7 O4 H4 . . 106(10) ?
O4 C7 H7A . . 109.1 ?
O4 C7 H7B . . 109.1 ?
O4 C7 C8 . . 112.4(15) ?
H7A C7 H7B . . 107.9 ?
C8 C7 H7A . . 109.1 ?
C8 C7 H7B . . 109.1 ?
C7 C8 H8A . . 109.5 ?
C7 C8 H8B . . 109.5 ?
C7 C8 H8C . . 109.5 ?
H8A C8 H8B . . 109.5 ?
H8A C8 H8C . . 109.5 ?
H8B C8 H8C . . 109.5 ?
C11 N11 Co1 . . 112.38(10) ?
C12 N11 Co1 . . 110.45(11) ?
C12 N11 C11 . . 106.96(14) ?
C12 N11 C15 . . 106.95(13) ?
C15 N11 Co1 . . 112.93(11) ?
C15 N11 C11 . . 106.83(14) ?
C11 N12 C14 . . 108.22(14) ?
C11 N12 C16 . . 108.09(14) ?
C14 N12 C16 . . 108.03(14) ?
C14 N13 C13 . . 107.97(15) ?
C15 N13 C13 . . 107.82(14) ?
C15 N13 C14 . . 108.50(14) ?
C12 N14 C13 . . 108.45(14) ?
C12 N14 C16 . . 108.30(14) ?
C13 N14 C16 . . 107.44(14) ?
N11 C11 H11A . . 109.0 ?
N11 C11 H11B . . 109.0 ?
N12 C11 N11 . . 113.01(14) ?
N12 C11 H11A . . 109.0 ?
N12 C11 H11B . . 109.0 ?
H11A C11 H11B . . 107.8 ?
N11 C12 H12A . . 109.0 ?
N11 C12 H12B . . 109.0 ?
N14 C12 N11 . . 112.97(15) ?
N14 C12 H12A . . 109.0 ?
N14 C12 H12B . . 109.0 ?
H12A C12 H12B . . 107.8 ?
N13 C13 H13A . . 109.1 ?
N13 C13 H13B . . 109.1 ?
N14 C13 N13 . . 112.61(14) ?
N14 C13 H13A . . 109.1 ?
N14 C13 H13B . . 109.1 ?
H13A C13 H13B . . 107.8 ?
N12 C14 H14A . . 109.1 ?
N12 C14 H14B . . 109.1 ?
N13 C14 N12 . . 112.35(15) ?
N13 C14 H14A . . 109.1 ?
N13 C14 H14B . . 109.1 ?
H14A C14 H14B . . 107.9 ?
N11 C15 H15A . . 109.0 ?
N11 C15 H15B . . 109.0 ?
N13 C15 N11 . . 112.95(14) ?
N13 C15 H15A . . 109.0 ?
N13 C15 H15B . . 109.0 ?
H15A C15 H15B . . 107.8 ?
N12 C16 H16A . . 109.1 ?
N12 C16 H16B . . 109.1 ?
N14 C16 N12 . . 112.42(15) ?
N14 C16 H16A . . 109.1 ?
N14 C16 H16B . . 109.1 ?
H16A C16 H16B . . 107.9 ?
C21 N21 Co2 . . 110.79(11) ?
C21 N21 C25 . . 106.97(14) ?
C24 N21 Co2 . . 113.66(11) ?
C24 N21 C21 . . 107.30(14) ?
C24 N21 C25 . . 107.16(14) ?
C25 N21 Co2 . . 110.66(11) ?
C24 N22 C23 . . 108.01(14) ?
C26 N22 C23 . . 107.79(15) ?
C26 N22 C24 . . 108.16(15) ?
C21 N23 C22 . . 108.62(14) ?
C21 N23 C26 . . 108.13(15) ?
C22 N23 C26 . . 107.86(15) ?
C23 N24 C22 . . 108.30(14) ?
C25 N24 C22 . . 107.77(15) ?
C25 N24 C23 . . 107.98(15) ?
N21 C21 H21A . . 109.1 ?
N21 C21 H21B . . 109.1 ?
N23 C21 N21 . . 112.54(15) ?
N23 C21 H21A . . 109.1 ?
N23 C21 H21B . . 109.1 ?
H21A C21 H21B . . 107.8 ?
N23 C22 N24 . . 112.53(15) ?
N23 C22 H22A . . 109.1 ?
N23 C22 H22B . . 109.1 ?
N24 C22 H22A . . 109.1 ?
N24 C22 H22B . . 109.1 ?
H22A C22 H22B . . 107.8 ?
N22 C23 H23A . . 109.1 ?
N22 C23 H23B . . 109.1 ?
N24 C23 N22 . . 112.47(15) ?
N24 C23 H23A . . 109.1 ?
N24 C23 H23B . . 109.1 ?
H23A C23 H23B . . 107.8 ?
N21 C24 H24A . . 109.1 ?
N21 C24 H24B . . 109.1 ?
N22 C24 N21 . . 112.52(15) ?
N22 C24 H24A . . 109.1 ?
N22 C24 H24B . . 109.1 ?
H24A C24 H24B . . 107.8 ?
N21 C25 H25A . . 109.0 ?
N21 C25 H25B . . 109.0 ?
N24 C25 N21 . . 112.98(14) ?
N24 C25 H25A . . 109.0 ?
N24 C25 H25B . . 109.0 ?
H25A C25 H25B . . 107.8 ?
N22 C26 H26A . . 109.0 ?
N22 C26 H26B . . 109.0 ?
N23 C26 N22 . . 112.80(15) ?
N23 C26 H26A . . 109.0 ?
N23 C26 H26B . . 109.0 ?
H26A C26 H26B . . 107.8 ?
C34 N31 C31 . . 107.28(15) ?
C34 N31 C36 . . 107.97(16) ?
C36 N31 C31 . . 107.86(16) ?
C31 N32 C32 . . 107.40(17) ?
C35 N32 C31 . . 107.85(16) ?
C35 N32 C32 . . 108.44(17) ?
C33 N33 C32 . . 108.52(17) ?
C36 N33 C32 . . 108.32(17) ?
C36 N33 C33 . . 108.01(18) ?
C34 N34 C33 . . 107.50(16) ?
C34 N34 C35 . . 108.18(16) ?
C35 N34 C33 . . 107.51(17) ?
N31 C31 H31A . . 109.0 ?
N31 C31 H31B . . 109.0 ?
N32 C31 N31 . . 112.86(16) ?
N32 C31 H31A . . 109.0 ?
N32 C31 H31B . . 109.0 ?
H31A C31 H31B . . 107.8 ?
N32 C32 H32A . . 109.1 ?
N32 C32 H32B . . 109.1 ?
N33 C32 N32 . . 112.59(17) ?
N33 C32 H32A . . 109.1 ?
N33 C32 H32B . . 109.1 ?
H32A C32 H32B . . 107.8 ?
N33 C33 N34 . . 112.55(17) ?
N33 C33 H33A . . 109.1 ?
N33 C33 H33B . . 109.1 ?
N34 C33 H33A . . 109.1 ?
N34 C33 H33B . . 109.1 ?
H33A C33 H33B . . 107.8 ?
N31 C34 H34A . . 109.1 ?
N31 C34 H34B . . 109.1 ?
N34 C34 N31 . . 112.62(16) ?
N34 C34 H34A . . 109.1 ?
N34 C34 H34B . . 109.1 ?
H34A C34 H34B . . 107.8 ?
N32 C35 N34 . . 112.61(16) ?
N32 C35 H35A . . 109.1 ?
N32 C35 H35B . . 109.1 ?
N34 C35 H35A . . 109.1 ?
N34 C35 H35B . . 109.1 ?
H35A C35 H35B . . 107.8 ?
N31 C36 H36A . . 109.2 ?
N31 C36 H36B . . 109.2 ?
N33 C36 N31 . . 111.87(16) ?
N33 C36 H36A . . 109.2 ?
N33 C36 H36B . . 109.2 ?
H36A C36 H36B . . 107.9 ?
C44 N41 C41 . . 107.46(16) ?
C45 N41 C41 . . 108.17(18) ?
C45 N41 C44 . . 107.65(16) ?
C41 N42 C42 . . 107.76(19) ?
C46 N42 C41 . . 107.89(17) ?
C46 N42 C42 . . 107.80(19) ?
C43 N43 C42 . . 107.73(19) ?
C45 N43 C42 . . 108.42(19) ?
C45 N43 C43 . . 107.79(19) ?
C43 N44 C44 . . 108.03(17) ?
C46 N44 C43 . . 108.19(18) ?
C46 N44 C44 . . 107.81(16) ?
N41 C41 H41A . . 109.1 ?
N41 C41 H41B . . 109.1 ?
N42 C41 N41 . . 112.64(17) ?
N42 C41 H41A . . 109.1 ?
N42 C41 H41B . . 109.1 ?
H41A C41 H41B . . 107.8 ?
N42 C42 N43 . . 112.48(18) ?
N42 C42 H42A . . 109.1 ?
N42 C42 H42B . . 109.1 ?
N43 C42 H42A . . 109.1 ?
N43 C42 H42B . . 109.1 ?
H42A C42 H42B . . 107.8 ?
N43 C43 H43A . . 109.1 ?
N43 C43 H43B . . 109.1 ?
N44 C43 N43 . . 112.46(18) ?
N44 C43 H43A . . 109.1 ?
N44 C43 H43B . . 109.1 ?
H43A C43 H43B . . 107.8 ?
N41 C44 H44A . . 109.1 ?
N41 C44 H44B . . 109.1 ?
N44 C44 N41 . . 112.30(16) ?
N44 C44 H44A . . 109.1 ?
N44 C44 H44B . . 109.1 ?
H44A C44 H44B . . 107.9 ?
N41 C45 H45A . . 109.2 ?
N41 C45 H45B . . 109.2 ?
N43 C45 N41 . . 112.17(17) ?
N43 C45 H45A . . 109.2 ?
N43 C45 H45B . . 109.2 ?
H45A C45 H45B . . 107.9 ?
N42 C46 H46A . . 108.9 ?
N42 C46 H46B . . 108.9 ?
N44 C46 N42 . . 113.21(17) ?
N44 C46 H46A . . 108.9 ?
N44 C46 H46B . . 108.9 ?
H46A C46 H46B . . 107.7 ?

loop_
_geom_bond_atom_site_label_1
_geom_bond_atom_site_label_2
_geom_bond_site_symmetry_2
_geom_bond_distance
_geom_bond_publ_flag
Co1 N1 2_657 2.0590(16) ?
Co1 N1 . 2.0590(16) y
Co1 O1 2_657 2.1388(13) ?
Co1 O1 . 2.1388(13) y
Co1 N11 2_657 2.2834(15) ?
Co1 N11 . 2.2834(15) y
Co2 N2 2_766 2.0812(16) ?
Co2 N2 . 2.0812(16) y
Co2 O2 . 2.029(6) y
Co2 O2 2_766 2.029(6) ?
Co2 O4 2_766 2.21(3) ?
Co2 O4 . 2.21(3) y
Co2 N21 . 2.2788(16) y
Co2 N21 2_766 2.2788(16) ?
N1 C1 . 1.169(3) ?
C1 S1 . 1.629(2) ?
N2 C2 . 1.154(3) ?
C2 S2 . 1.643(2) ?
O1 H1 . 0.880(18) ?
O1 C3 . 1.464(2) ?
C3 H3AA . 0.9700 ?
C3 H3AB . 0.9700 ?
C3 H3BC . 0.9700 ?
C3 H3BD . 0.9700 ?
C3 C4 . 1.515(3) ?
C3 C4' . 1.4495(10) ?
C4 H4A . 0.9600 ?
C4 H4B . 0.9600 ?
C4 H4C . 0.9600 ?
C4' H4'A . 0.9600 ?
C4' H4'B . 0.9600 ?
C4' H4'C . 0.9600 ?
O2 H2A . 0.872(19) ?
O2 H2B . 0.871(19) ?
O3 C5 . 1.433(3) ?
O3 H3 . 0.871(19) ?
C5 H5A . 0.9700 ?
C5 H5B . 0.9700 ?
C5 C6 . 1.505(4) ?
C6 H6A . 0.9600 ?
C6 H6B . 0.9600 ?
C6 H6C . 0.9600 ?
O4 C7 . 1.427(17) ?
O4 H4 . 0.87(2) ?
C7 H7A . 0.9700 ?
C7 H7B . 0.9700 ?
C7 C8 . 1.507(13) ?
C8 H8A . 0.9600 ?
C8 H8B . 0.9600 ?
C8 H8C . 0.9600 ?
N11 C11 . 1.499(2) ?
N11 C12 . 1.488(2) ?
N11 C15 . 1.496(2) ?
N12 C11 . 1.465(2) ?
N12 C14 . 1.472(2) ?
N12 C16 . 1.476(2) ?
N13 C13 . 1.474(2) ?
N13 C14 . 1.470(2) ?
N13 C15 . 1.468(2) ?
N14 C12 . 1.467(2) ?
N14 C13 . 1.472(2) ?
N14 C16 . 1.473(2) ?
C11 H11A . 0.9700 ?
C11 H11B . 0.9700 ?
C12 H12A . 0.9700 ?
C12 H12B . 0.9700 ?
C13 H13A . 0.9700 ?
C13 H13B . 0.9700 ?
C14 H14A . 0.9700 ?
C14 H14B . 0.9700 ?
C15 H15A . 0.9700 ?
C15 H15B . 0.9700 ?
C16 H16A . 0.9700 ?
C16 H16B . 0.9700 ?
N21 C21 . 1.493(2) ?
N21 C24 . 1.490(2) ?
N21 C25 . 1.500(2) ?
N22 C23 . 1.478(2) ?
N22 C24 . 1.474(2) ?
N22 C26 . 1.469(2) ?
N23 C21 . 1.465(2) ?
N23 C22 . 1.468(2) ?
N23 C26 . 1.469(2) ?
N24 C22 . 1.473(2) ?
N24 C23 . 1.470(2) ?
N24 C25 . 1.465(2) ?
C21 H21A . 0.9700 ?
C21 H21B . 0.9700 ?
C22 H22A . 0.9700 ?
C22 H22B . 0.9700 ?
C23 H23A . 0.9700 ?
C23 H23B . 0.9700 ?
C24 H24A . 0.9700 ?
C24 H24B . 0.9700 ?
C25 H25A . 0.9700 ?
C25 H25B . 0.9700 ?
C26 H26A . 0.9700 ?
C26 H26B . 0.9700 ?
N31 C31 . 1.486(2) ?
N31 C34 . 1.474(3) ?
N31 C36 . 1.486(2) ?
N32 C31 . 1.466(3) ?
N32 C32 . 1.471(3) ?
N32 C35 . 1.465(3) ?
N33 C32 . 1.469(3) ?
N33 C33 . 1.467(3) ?
N33 C36 . 1.463(3) ?
N34 C33 . 1.480(3) ?
N34 C34 . 1.470(3) ?
N34 C35 . 1.480(3) ?
C31 H31A . 0.9700 ?
C31 H31B . 0.9700 ?
C32 H32A . 0.9700 ?
C32 H32B . 0.9700 ?
C33 H33A . 0.9700 ?
C33 H33B . 0.9700 ?
C34 H34A . 0.9700 ?
C34 H34B . 0.9700 ?
C35 H35A . 0.9700 ?
C35 H35B . 0.9700 ?
C36 H36A . 0.9700 ?
C36 H36B . 0.9700 ?
N41 C41 . 1.483(3) ?
N41 C44 . 1.482(2) ?
N41 C45 . 1.475(3) ?
N42 C41 . 1.465(3) ?
N42 C42 . 1.469(3) ?
N42 C46 . 1.464(3) ?
N43 C42 . 1.479(4) ?
N43 C43 . 1.473(3) ?
N43 C45 . 1.469(3) ?
N44 C43 . 1.465(3) ?
N44 C44 . 1.467(3) ?
N44 C46 . 1.463(3) ?
C41 H41A . 0.9700 ?
C41 H41B . 0.9700 ?
C42 H42A . 0.9700 ?
C42 H42B . 0.9700 ?
C43 H43A . 0.9700 ?
C43 H43B . 0.9700 ?
C44 H44A . 0.9700 ?
C44 H44B . 0.9700 ?
C45 H45A . 0.9700 ?
C45 H45B . 0.9700 ?
C46 H46A . 0.9700 ?
C46 H46B . 0.9700 ?

loop_
_geom_hbond_atom_site_label_D
_geom_hbond_atom_site_label_H
_geom_hbond_atom_site_label_A
_geom_hbond_site_symmetry_A
_geom_hbond_distance_DH
_geom_hbond_distance_HA
_geom_hbond_distance_DA
_geom_hbond_angle_DHA
O1 H1 N31 . 0.880(18) 1.922(19) 2.793(2) 170(3)
C4' H4'A N43 1_455 0.96 2.50 3.243(14) 134.0
C4' H4'C N44 2_657 0.96 2.38 3.161(10) 138.1
O2 H2A N41 . 0.872(19) 1.88(2) 2.743(7) 173(7)
O2 H2B O3 . 0.871(19) 1.795(19) 2.665(4) 177(5)
C5 H5A S2 2_666 0.97 3.02 3.925(3) 156.4
O3 H3 N34 . 0.871(19) 1.97(2) 2.821(3) 167(4)
O4 H4 N41 . 0.87(2) 1.94(5) 2.81(3) 170(19)
C11 H11A O1 2_657 0.97 2.49 3.058(2) 117.1
C11 H11B N1 . 0.97 2.67 3.213(2) 115.7
C12 H12B N44 . 0.97 2.64 3.423(3) 137.6
C13 H13A N13 2_656 0.97 2.70 3.563(2) 149.0
C13 H13B S2 2_666 0.97 2.95 3.7150(19) 136.1
C14 H14A S2 1_545 0.97 2.93 3.840(2) 155.9
C15 H15B O1 . 0.97 2.61 3.118(2) 113.1
C22 H22B N12 1_565 0.97 2.58 3.448(2) 149.0
C25 H25A O2 2_766 0.97 2.50 3.026(7) 114.2
C25 H25A O4 2_766 0.97 2.49 3.08(3) 119.4
C25 H25B N2 . 0.97 2.61 3.202(3) 119.3
C26 H26A S1 2_657 0.97 2.98 3.655(2) 127.7
C26 H26B N22 2_767 0.97 2.69 3.581(3) 152.3
C33 H33A N23 . 0.97 2.66 3.431(3) 136.6
C45 H45A S2 2_766 0.97 3.01 3.959(3) 165.0

loop_
_geom_torsion_atom_site_label_1
_geom_torsion_atom_site_label_2
_geom_torsion_atom_site_label_3
_geom_torsion_atom_site_label_4
_geom_torsion_site_symmetry_1
_geom_torsion_site_symmetry_2
_geom_torsion_site_symmetry_3
_geom_torsion_site_symmetry_4
_geom_torsion
_geom_torsion_publ_flag
Co1 O1 C3 C4 . . . . 121.56(18) ?
Co1 O1 C3 C4' . . . . 85.5(9) ?
Co1 N11 C11 N12 . . . . -178.62(11) ?
Co1 N11 C12 N14 . . . . 179.71(11) ?
Co1 N11 C15 N13 . . . . 179.36(12) ?
Co2 O4 C7 C8 . . . . 125(2) ?
Co2 N21 C21 N23 . . . . -177.58(11) ?
Co2 N21 C24 N22 . . . . 179.79(11) ?
Co2 N21 C25 N24 . . . . 178.24(12) ?
C11 N11 C12 N14 . . . . 57.12(18) ?
C11 N11 C15 N13 . . . . -56.60(19) ?
C11 N12 C14 N13 . . . . 58.77(19) ?
C11 N12 C16 N14 . . . . -58.43(18) ?
C12 N11 C11 N12 . . . . -57.24(19) ?
C12 N11 C15 N13 . . . . 57.65(19) ?
C12 N14 C13 N13 . . . . -58.23(19) ?
C12 N14 C16 N12 . . . . 58.46(19) ?
C13 N13 C14 N12 . . . . 58.01(19) ?
C13 N13 C15 N11 . . . . -58.61(19) ?
C13 N14 C12 N11 . . . . 57.91(19) ?
C13 N14 C16 N12 . . . . -58.50(19) ?
C14 N12 C11 N11 . . . . -58.54(19) ?
C14 N12 C16 N14 . . . . 58.45(19) ?
C14 N13 C13 N14 . . . . -58.58(19) ?
C14 N13 C15 N11 . . . . 58.09(19) ?
C15 N11 C11 N12 . . . . 57.00(19) ?
C15 N11 C12 N14 . . . . -57.03(18) ?
C15 N13 C13 N14 . . . . 58.46(19) ?
C15 N13 C14 N12 . . . . -58.6(2) ?
C16 N12 C11 N11 . . . . 58.22(19) ?
C16 N12 C14 N13 . . . . -58.04(19) ?
C16 N14 C12 N11 . . . . -58.39(19) ?
C16 N14 C13 N13 . . . . 58.63(19) ?
C21 N21 C24 N22 . . . . -57.37(19) ?
C21 N21 C25 N24 . . . . 57.47(19) ?
C21 N23 C22 N24 . . . . -58.9(2) ?
C21 N23 C26 N22 . . . . 58.7(2) ?
C22 N23 C21 N21 . . . . 58.28(19) ?
C22 N23 C26 N22 . . . . -58.6(2) ?
C22 N24 C23 N22 . . . . 57.5(2) ?
C22 N24 C25 N21 . . . . -58.47(19) ?
C23 N22 C24 N21 . . . . -58.54(19) ?
C23 N22 C26 N23 . . . . 58.2(2) ?
C23 N24 C22 N23 . . . . -57.9(2) ?
C23 N24 C25 N21 . . . . 58.31(19) ?
C24 N21 C21 N23 . . . . 57.83(19) ?
C24 N21 C25 N24 . . . . -57.34(19) ?
C24 N22 C23 N24 . . . . 59.1(2) ?
C24 N22 C26 N23 . . . . -58.31(19) ?
C25 N21 C21 N23 . . . . -56.89(18) ?
C25 N21 C24 N22 . . . . 57.21(19) ?
C25 N24 C22 N23 . . . . 58.72(19) ?
C25 N24 C23 N22 . . . . -58.9(2) ?
C26 N22 C23 N24 . . . . -57.6(2) ?
C26 N22 C24 N21 . . . . 57.87(19) ?
C26 N23 C21 N21 . . . . -58.52(19) ?
C26 N23 C22 N24 . . . . 58.1(2) ?
C31 N31 C34 N34 . . . . 57.9(2) ?
C31 N31 C36 N33 . . . . -57.3(2) ?
C31 N32 C32 N33 . . . . 58.9(2) ?
C31 N32 C35 N34 . . . . -58.0(2) ?
C32 N32 C31 N31 . . . . -58.1(2) ?
C32 N32 C35 N34 . . . . 58.0(2) ?
C32 N33 C33 N34 . . . . -57.9(2) ?
C32 N33 C36 N31 . . . . 58.5(2) ?
C33 N33 C32 N32 . . . . 57.4(2) ?
C33 N33 C36 N31 . . . . -58.9(2) ?
C33 N34 C34 N31 . . . . 57.9(2) ?
C33 N34 C35 N32 . . . . -58.0(2) ?
C34 N31 C31 N32 . . . . -58.4(2) ?
C34 N31 C36 N33 . . . . 58.3(2) ?
C34 N34 C33 N33 . . . . -58.4(2) ?
C34 N34 C35 N32 . . . . 57.8(2) ?
C35 N32 C31 N31 . . . . 58.6(2) ?
C35 N32 C32 N33 . . . . -57.4(2) ?
C35 N34 C33 N33 . . . . 57.9(2) ?
C35 N34 C34 N31 . . . . -58.0(2) ?
C36 N31 C31 N32 . . . . 57.7(2) ?
C36 N31 C34 N34 . . . . -58.1(2) ?
C36 N33 C32 N32 . . . . -59.6(2) ?
C36 N33 C33 N34 . . . . 59.3(2) ?
C41 N41 C44 N44 . . . . 58.1(2) ?
C41 N41 C45 N43 . . . . -57.3(2) ?
C41 N42 C42 N43 . . . . 58.4(2) ?
C41 N42 C46 N44 . . . . -58.3(2) ?
C42 N42 C41 N41 . . . . -58.4(2) ?
C42 N42 C46 N44 . . . . 57.9(2) ?
C42 N43 C43 N44 . . . . -58.0(2) ?
C42 N43 C45 N41 . . . . 57.5(2) ?
C43 N43 C42 N42 . . . . 58.1(2) ?
C43 N43 C45 N41 . . . . -58.8(3) ?
C43 N44 C44 N41 . . . . 58.3(2) ?
C43 N44 C46 N42 . . . . -57.9(2) ?
C44 N41 C41 N42 . . . . -57.8(2) ?
C44 N41 C45 N43 . . . . 58.5(2) ?
C44 N44 C43 N43 . . . . -58.6(2) ?
C44 N44 C46 N42 . . . . 58.7(2) ?
C45 N41 C41 N42 . . . . 58.1(2) ?
C45 N41 C44 N44 . . . . -58.2(2) ?
C45 N43 C42 N42 . . . . -58.3(2) ?
C45 N43 C43 N44 . . . . 58.8(3) ?
C46 N42 C41 N41 . . . . 57.7(2) ?
C46 N42 C42 N43 . . . . -57.8(2) ?
C46 N44 C43 N43 . . . . 57.8(2) ?
C46 N44 C44 N41 . . . . -58.4(2) ?

_cod_database_fobs_code 2244030
